data_7151133
loop_
_publ_author_name
'Skarpos, Hanna'
'Osipov, Sergey N.'
'Vorob'eva, Daria V.'
'Odinets, Irina L.'
'Lork, Enno'
'R\"oschenthaler, Gerd-Volker'

_publ_section_title
;
 Synthesis of functionalized bisphosphonates via click chemistry.
;
_journal_issue 15
_journal_name_full 'Organic &amp; biomolecular chemistry'
_journal_page_first 2361
_journal_page_last 2367
_journal_paper_doi 10.1039/b705510b
_journal_volume 5
_journal_year 2007
_chemical_formula_moiety 'C29 H40 N6 O6 P2'
_chemical_formula_sum 'C29 H40 N6 O6 P2'
_chemical_formula_weight 630.61
_chemical_name_systematic
;
?
;
_space_group_IT_number 2
_symmetry_cell_setting triclinic
_symmetry_space_group_name_Hall '-P 1'
_symmetry_space_group_name_H-M 'P -1'
_atom_sites_solution_hydrogens geom
_atom_sites_solution_primary direct
_atom_sites_solution_secondary difmap
_audit_creation_method SHELXL-97
_cell_angle_alpha 88.06(3)
_cell_angle_beta 78.28(4)
_cell_angle_gamma 75.70(4)
_cell_formula_units_Z 2
_cell_length_a 8.615(6)
_cell_length_b 12.829(4)
_cell_length_c 14.996(5)
_cell_measurement_reflns_used 50
_cell_measurement_temperature 173(2)
_cell_measurement_theta_max 12.406
_cell_measurement_theta_min 2.127
_cell_volume 1572.3(14)
_computing_cell_refinement 'Siemens XSCANS'
_computing_data_collection 'Siemens XSCANS'
_computing_data_reduction 'Siemens XSCANS'
_computing_molecular_graphics 'Diamond, Crystal Impact'
_computing_publication_material 'Siemens SHELXTL'
_computing_structure_refinement 'SHELXL-97 (Sheldrick, 1997)'
_computing_structure_solution 'SHELXS-97 (Sheldrick, 1990)'
_diffrn_ambient_temperature 173(2)
_diffrn_measured_fraction_theta_full 0.995
_diffrn_measured_fraction_theta_max 0.995
_diffrn_measurement_device_type 'Siemens P4'
_diffrn_measurement_method '2\q/\w scans'
_diffrn_radiation_monochromator graphite
_diffrn_radiation_source 'normal-focus sealed tube'
_diffrn_radiation_type MoK\a
_diffrn_radiation_wavelength 0.71073
_diffrn_reflns_av_R_equivalents 0.0273
_diffrn_reflns_av_sigmaI/netI 0.0831
_diffrn_reflns_limit_h_max 1
_diffrn_reflns_limit_h_min -10
_diffrn_reflns_limit_k_max 15
_diffrn_reflns_limit_k_min -15
_diffrn_reflns_limit_l_max 17
_diffrn_reflns_limit_l_min -17
_diffrn_reflns_number 6834
_diffrn_reflns_theta_full 25.00
_diffrn_reflns_theta_max 25.00
_diffrn_reflns_theta_min 2.60
_diffrn_standards_decay_% 'random variation +/-2.0'
_diffrn_standards_interval_count 197
_diffrn_standards_number 3
_exptl_absorpt_coefficient_mu 0.190
_exptl_absorpt_correction_type none
_exptl_crystal_colour colorless
_exptl_crystal_density_diffrn 1.332
_exptl_crystal_density_method 'not measured'
_exptl_crystal_F_000 668
_exptl_crystal_size_max 0.9
_exptl_crystal_size_mid 0.2
_exptl_crystal_size_min 0.2
_refine_diff_density_max 0.617
_refine_diff_density_min -0.739
_refine_diff_density_rms 0.076
_refine_ls_extinction_coef 0.007(2)
_refine_ls_extinction_expression Fc^*^=kFc[1+0.001xFc^2^\l^3^/sin(2\q)]^-1/4^
_refine_ls_extinction_method SHELXL
_refine_ls_goodness_of_fit_ref 1.024
_refine_ls_hydrogen_treatment refU
_refine_ls_matrix_type full
_refine_ls_number_parameters 428
_refine_ls_number_reflns 5524
_refine_ls_number_restraints 45
_refine_ls_restrained_S_all 1.035
_refine_ls_R_factor_all 0.1135
_refine_ls_R_factor_gt 0.0702
_refine_ls_shift/su_max 0.000
_refine_ls_shift/su_mean 0.000
_refine_ls_structure_factor_coef Fsqd
_refine_ls_weighting_details 'calc w=1/[\s^2^(Fo^2^)+(0.1077P)^2^+0.4189P] where P=(Fo^2^+2Fc^2^)/3'
_refine_ls_weighting_scheme calc
_refine_ls_wR_factor_gt 0.1681
_refine_ls_wR_factor_ref 0.1940
_reflns_number_gt 3621
_reflns_number_total 5524
_reflns_threshold_expression >2\s(I)
_cod_data_source_file b705510b.txt
_cod_data_source_block hs4
_cod_depositor_comments
;
The following automatic conversions were performed:
'_symmetry_cell_setting' value 'Triclinic' changed to 'triclinic'
according to '/home/saulius/struct/CIF-dictionaries/cif_core.dic'
dictionary named 'cif_core.dic' version 2.4.1 from 2010-06-29.

Automatic conversion script
Id: cif_fix_enum 1527 2010-12-29 10:47:43Z saulius 
;
_cod_original_cell_volume 1572.3(13)
_cod_database_code 7151133

loop_
_symmetry_equiv_pos_as_xyz
'x, y, z'
'-x, -y, -z'

loop_
_atom_site_label
_atom_site_type_symbol
_atom_site_fract_x
_atom_site_fract_y
_atom_site_fract_z
_atom_site_U_iso_or_equiv
_atom_site_adp_type
_atom_site_occupancy
_atom_site_symmetry_multiplicity
_atom_site_calc_flag
_atom_site_refinement_flags
_atom_site_disorder_assembly
_atom_site_disorder_group
P1 P 0.15774(14) 0.06053(8) 0.34473(7) 0.0288(3) Uani 1 1 d . A .
O1 O 0.1878(4) 0.0480(2) 0.43721(19) 0.0385(7) Uani 1 1 d . . .
O2 O -0.0166(3) 0.1285(2) 0.33665(18) 0.0350(7) Uani 1 1 d D . .
C1 C -0.1516(6) 0.1461(5) 0.4101(4) 0.095(3) Uani 1 1 d D . .
H1A H -0.1145 0.1554 0.4669 0.057(4) Uiso 1 1 calc R . .
H1B H -0.1975 0.0821 0.4168 0.057(4) Uiso 1 1 calc R . .
C2 C -0.2793(5) 0.2407(4) 0.3975(4) 0.0570(14) Uani 1 1 d D . .
H2A H -0.2321 0.3030 0.3847 0.091(7) Uiso 1 1 calc R . .
H2B H -0.3645 0.2548 0.4529 0.091(7) Uiso 1 1 calc R . .
H2C H -0.3273 0.2277 0.3462 0.091(7) Uiso 1 1 calc R . .
O3 O 0.1762(4) -0.0495(2) 0.29348(19) 0.0394(8) Uani 1 1 d D . .
C3 C 0.0799(8) -0.1182(5) 0.3375(5) 0.033(2) Uani 0.50 1 d PD A 1
H3A H -0.0040 -0.1216 0.3021 0.057(4) Uiso 0.50 1 calc PR A 1
H3B H 0.0228 -0.0880 0.3987 0.057(4) Uiso 0.50 1 calc PR A 1
C4 C 0.1791(13) -0.2271(4) 0.3467(6) 0.044(3) Uani 0.50 1 d PD A 1
H4A H 0.2537 -0.2251 0.3877 0.091(7) Uiso 0.50 1 calc PR A 1
H4B H 0.2426 -0.2550 0.2868 0.091(7) Uiso 0.50 1 calc PR A 1
H4C H 0.1073 -0.2740 0.3719 0.091(7) Uiso 0.50 1 calc PR A 1
C30 C 0.2113(9) -0.1525(5) 0.3311(6) 0.039(2) Uani 0.50 1 d PD A 2
H30A H 0.2642 -0.1501 0.3834 0.057(4) Uiso 0.50 1 calc PR A 2
H30B H 0.2892 -0.2033 0.2849 0.057(4) Uiso 0.50 1 calc PR A 2
C40 C 0.0637(14) -0.1919(8) 0.3615(8) 0.060(3) Uani 0.50 1 d PD A 2
H40A H -0.0145 -0.1412 0.4065 0.091(7) Uiso 0.50 1 calc PR A 2
H40B H 0.0927 -0.2625 0.3893 0.091(7) Uiso 0.50 1 calc PR A 2
H40C H 0.0143 -0.1984 0.3092 0.091(7) Uiso 0.50 1 calc PR A 2
C9 C 0.2927(5) 0.1290(3) 0.2667(3) 0.0245(9) Uani 1 1 d . . .
P2 P 0.49210(14) 0.03467(8) 0.22714(8) 0.0322(3) Uani 1 1 d . A .
O4 O 0.5016(4) -0.0310(2) 0.1480(2) 0.0455(8) Uani 1 1 d . . .
O5 O 0.6121(4) 0.1102(3) 0.2130(2) 0.0494(9) Uani 1 1 d D . .
C5 C 0.7609(6) 0.0971(4) 0.1491(3) 0.0544(14) Uani 1 1 d D A .
H5A H 0.7494 0.0677 0.0913 0.057(4) Uiso 1 1 calc R . .
H5B H 0.8483 0.0449 0.1724 0.057(4) Uiso 1 1 calc R . .
C6 C 0.8074(7) 0.1992(4) 0.1319(3) 0.0654(17) Uani 1 1 d D . .
H6A H 0.7240 0.2497 0.1056 0.091(7) Uiso 1 1 calc R A .
H6B H 0.9129 0.1870 0.0892 0.091(7) Uiso 1 1 calc R . .
H6C H 0.8166 0.2292 0.1893 0.091(7) Uiso 1 1 calc R . .
O6 O 0.5285(6) -0.0309(4) 0.3104(3) 0.0952(18) Uani 1 1 d D . .
C7 C 0.6085(13) -0.1341(5) 0.3307(5) 0.050(3) Uani 0.50 1 d PD A 1
H7A H 0.7222 -0.1507 0.2953 0.057(4) Uiso 0.50 1 calc PR A 1
H7B H 0.5533 -0.1862 0.3117 0.057(4) Uiso 0.50 1 calc PR A 1
C70 C 0.6136(16) -0.0546(9) 0.3810(7) 0.121(8) Uani 0.50 1 d PD A 2
H70A H 0.5492 -0.0114 0.4356 0.057(4) Uiso 0.50 1 calc PR A 2
H70B H 0.7185 -0.0334 0.3633 0.057(4) Uiso 0.50 1 calc PR A 2
C8 C 0.612(4) -0.1472(11) 0.4277(9) 0.081(5) Uani 0.50 1 d PD A 1
H8A H 0.5163 -0.0970 0.4635 0.091(7) Uiso 0.50 1 calc PR A 1
H8B H 0.7119 -0.1322 0.4395 0.091(7) Uiso 0.50 1 calc PR A 1
H8C H 0.6089 -0.2211 0.4451 0.091(7) Uiso 0.50 1 calc PR A 1
C80 C 0.647(4) -0.1683(10) 0.4043(13) 0.081(5) Uani 0.50 1 d PD A 2
H80A H 0.5452 -0.1920 0.4149 0.091(7) Uiso 0.50 1 calc PR A 2
H80B H 0.6929 -0.1785 0.4595 0.091(7) Uiso 0.50 1 calc PR A 2
H80C H 0.7256 -0.2106 0.3540 0.091(7) Uiso 0.50 1 calc PR A 2
C10 C 0.3170(5) 0.2249(3) 0.3204(3) 0.0270(9) Uani 1 1 d . A .
H10A H 0.3647 0.1955 0.3734 0.057(4) Uiso 1 1 calc R . .
H10B H 0.3975 0.2580 0.2803 0.057(4) Uiso 1 1 calc R . .
C11 C 0.1651(5) 0.3119(3) 0.3540(3) 0.0269(9) Uani 1 1 d . . .
N1 N 0.0854(5) 0.3197(3) 0.4428(2) 0.0352(9) Uani 1 1 d . A .
N2 N -0.0367(5) 0.4069(3) 0.4538(2) 0.0392(9) Uani 1 1 d . . .
N3 N -0.0320(4) 0.4551(3) 0.3724(2) 0.0310(8) Uani 1 1 d . A .
C12 C 0.0917(5) 0.3978(3) 0.3097(3) 0.0301(9) Uani 1 1 d . A .
H12 H 0.1213 0.4142 0.2473 0.051(4) Uiso 1 1 calc R . .
C13 C -0.1499(5) 0.5551(3) 0.3615(3) 0.0395(11) Uani 1 1 d . . .
H13A H -0.0948 0.6019 0.3192 0.057(4) Uiso 1 1 calc R A .
H13B H -0.1923 0.5931 0.4211 0.057(4) Uiso 1 1 calc R . .
C14 C -0.2904(5) 0.5352(3) 0.3248(3) 0.0341(10) Uani 1 1 d . A .
C15 C -0.2695(6) 0.5034(4) 0.2345(3) 0.0413(11) Uani 1 1 d . . .
H15 H -0.1661 0.4971 0.1952 0.051(4) Uiso 1 1 calc R A .
C16 C -0.3944(7) 0.4806(4) 0.2007(4) 0.0513(13) Uani 1 1 d . A .
H16 H -0.3771 0.4597 0.1386 0.051(4) Uiso 1 1 calc R . .
C17 C -0.5433(7) 0.4881(4) 0.2563(4) 0.0541(14) Uani 1 1 d . . .
H17 H -0.6289 0.4706 0.2333 0.051(4) Uiso 1 1 calc R A .
C18 C -0.5695(6) 0.5206(5) 0.3446(4) 0.0608(15) Uani 1 1 d . A .
H18 H -0.6740 0.5270 0.3826 0.051(4) Uiso 1 1 calc R . .
C19 C -0.4443(6) 0.5448(4) 0.3798(3) 0.0490(12) Uani 1 1 d . . .
H19 H -0.4642 0.5678 0.4415 0.051(4) Uiso 1 1 calc R A .
C20 C 0.2160(5) 0.1667(3) 0.1810(3) 0.0294(9) Uani 1 1 d . A .
H20A H 0.1954 0.1032 0.1540 0.057(4) Uiso 1 1 calc R . .
H20B H 0.1087 0.2179 0.2018 0.057(4) Uiso 1 1 calc R . .
C21 C 0.3152(5) 0.2191(3) 0.1074(3) 0.0266(9) Uani 1 1 d . . .
N4 N 0.3080(5) 0.3263(3) 0.1101(2) 0.0354(9) Uani 1 1 d . A .
N5 N 0.4019(5) 0.3512(3) 0.0353(2) 0.0363(9) Uani 1 1 d . . .
N6 N 0.4678(4) 0.2599(2) -0.0142(2) 0.0289(8) Uani 1 1 d . A .
C22 C 0.4172(5) 0.1772(3) 0.0278(3) 0.0292(9) Uani 1 1 d . A .
H22 H 0.4460 0.1046 0.0068 0.051(4) Uiso 1 1 calc R . .
C23 C 0.5789(5) 0.2600(3) -0.1036(3) 0.0321(10) Uani 1 1 d . . .
H23A H 0.5258 0.3170 -0.1415 0.057(4) Uiso 1 1 calc R A .
H23B H 0.5976 0.1900 -0.1350 0.057(4) Uiso 1 1 calc R . .
C24 C 0.7421(5) 0.2787(3) -0.0950(2) 0.0285(9) Uani 1 1 d . A .
C25 C 0.7561(5) 0.3796(3) -0.0737(3) 0.0327(10) Uani 1 1 d . . .
H25 H 0.6617 0.4380 -0.0634 0.051(4) Uiso 1 1 calc R A .
C26 C 0.9058(6) 0.3964(4) -0.0671(3) 0.0446(12) Uani 1 1 d . A .
H26 H 0.9137 0.4662 -0.0527 0.051(4) Uiso 1 1 calc R . .
C27 C 1.0440(6) 0.3122(4) -0.0813(3) 0.0491(13) Uani 1 1 d . . .
H27 H 1.1467 0.3238 -0.0765 0.051(4) Uiso 1 1 calc R A .
C28 C 1.0315(6) 0.2111(4) -0.1026(3) 0.0476(12) Uani 1 1 d . A .
H28 H 1.1261 0.1529 -0.1128 0.051(4) Uiso 1 1 calc R . .
C29 C 0.8822(6) 0.1944(4) -0.1090(3) 0.0402(11) Uani 1 1 d . . .
H29 H 0.8747 0.1245 -0.1233 0.051(4) Uiso 1 1 calc R A .

loop_
_atom_site_aniso_label
_atom_site_aniso_U_11
_atom_site_aniso_U_22
_atom_site_aniso_U_33
_atom_site_aniso_U_23
_atom_site_aniso_U_13
_atom_site_aniso_U_12
P1 0.0343(6) 0.0276(6) 0.0271(6) 0.0036(4) -0.0014(5) -0.0168(5)
O1 0.0473(19) 0.0394(17) 0.0333(16) 0.0108(13) -0.0078(14) -0.0206(15)
O2 0.0314(17) 0.0451(17) 0.0284(15) -0.0002(13) 0.0010(13) -0.0149(14)
C1 0.036(3) 0.136(6) 0.082(4) 0.068(4) 0.024(3) -0.001(4)
C2 0.034(3) 0.072(4) 0.064(3) -0.018(3) 0.001(3) -0.018(3)
O3 0.056(2) 0.0284(15) 0.0370(17) -0.0005(12) 0.0043(15) -0.0272(15)
C3 0.050(6) 0.030(5) 0.027(4) 0.002(4) 0.003(4) -0.032(5)
C4 0.073(8) 0.030(5) 0.029(5) 0.005(4) 0.009(5) -0.028(5)
C30 0.039(6) 0.027(5) 0.051(6) 0.001(4) -0.003(5) -0.011(4)
C40 0.060(8) 0.078(9) 0.048(7) -0.002(6) 0.008(6) -0.042(7)
C9 0.026(2) 0.0222(19) 0.027(2) 0.0023(15) -0.0023(17) -0.0112(17)
P2 0.0326(7) 0.0262(6) 0.0355(6) 0.0035(4) -0.0003(5) -0.0087(5)
O4 0.045(2) 0.0298(16) 0.058(2) -0.0126(14) 0.0063(16) -0.0137(15)
O5 0.0345(18) 0.058(2) 0.053(2) -0.0237(16) 0.0172(15) -0.0255(16)
C5 0.050(3) 0.055(3) 0.051(3) -0.013(2) 0.017(2) -0.020(3)
C6 0.073(4) 0.095(4) 0.044(3) 0.007(3) -0.007(3) -0.055(4)
O6 0.069(3) 0.110(4) 0.074(3) 0.051(3) -0.001(2) 0.021(3)
C7 0.064(7) 0.032(5) 0.039(5) 0.001(4) -0.006(5) 0.013(5)
C70 0.072(10) 0.075(10) 0.195(19) -0.079(12) 0.047(12) -0.031(9)
C8 0.152(15) 0.027(6) 0.082(9) 0.006(6) -0.074(11) -0.013(7)
C80 0.152(15) 0.027(6) 0.082(9) 0.006(6) -0.074(11) -0.013(7)
C10 0.031(2) 0.0240(19) 0.029(2) 0.0001(16) -0.0067(18) -0.0126(18)
C11 0.026(2) 0.028(2) 0.031(2) -0.0006(17) -0.0066(17) -0.0128(18)
N1 0.042(2) 0.0316(19) 0.034(2) -0.0033(15) -0.0037(17) -0.0143(18)
N2 0.041(2) 0.038(2) 0.040(2) -0.0061(17) -0.0036(18) -0.0154(19)
N3 0.029(2) 0.0315(18) 0.0342(19) -0.0054(15) -0.0056(16) -0.0111(16)
C12 0.029(2) 0.032(2) 0.032(2) -0.0007(18) -0.0042(18) -0.0141(19)
C13 0.034(3) 0.030(2) 0.055(3) -0.009(2) -0.010(2) -0.006(2)
C14 0.029(2) 0.026(2) 0.046(3) -0.0017(18) -0.003(2) -0.0092(18)
C15 0.038(3) 0.043(3) 0.042(3) 0.003(2) -0.003(2) -0.014(2)
C16 0.063(4) 0.050(3) 0.050(3) 0.008(2) -0.025(3) -0.020(3)
C17 0.050(3) 0.055(3) 0.072(4) 0.018(3) -0.031(3) -0.027(3)
C18 0.033(3) 0.073(4) 0.076(4) 0.020(3) -0.003(3) -0.020(3)
C19 0.041(3) 0.053(3) 0.048(3) 0.001(2) 0.001(2) -0.009(2)
C20 0.031(2) 0.029(2) 0.028(2) 0.0043(17) -0.0020(18) -0.0123(18)
C21 0.027(2) 0.0244(19) 0.028(2) 0.0014(16) -0.0023(17) -0.0096(17)
N4 0.045(2) 0.0233(17) 0.0344(19) -0.0003(14) 0.0030(17) -0.0105(16)
N5 0.049(2) 0.0234(17) 0.0317(19) -0.0008(14) 0.0083(17) -0.0120(17)
N6 0.038(2) 0.0237(17) 0.0246(17) -0.0003(13) 0.0007(15) -0.0125(15)
C22 0.039(3) 0.0204(19) 0.031(2) 0.0007(16) -0.0041(19) -0.0150(18)
C23 0.039(3) 0.030(2) 0.026(2) 0.0013(17) 0.0038(18) -0.0129(19)
C24 0.033(2) 0.034(2) 0.0186(19) 0.0017(16) 0.0016(17) -0.0139(19)
C25 0.035(3) 0.027(2) 0.038(2) 0.0022(18) -0.005(2) -0.0131(19)
C26 0.047(3) 0.041(3) 0.053(3) 0.004(2) -0.011(2) -0.022(2)
C27 0.036(3) 0.065(3) 0.049(3) 0.008(2) -0.006(2) -0.020(3)
C28 0.031(3) 0.053(3) 0.049(3) 0.000(2) 0.001(2) 0.001(2)
C29 0.045(3) 0.034(2) 0.035(2) -0.0007(19) 0.006(2) -0.010(2)

loop_
_atom_type_symbol
_atom_type_description
_atom_type_scat_dispersion_real
_atom_type_scat_dispersion_imag
_atom_type_scat_source
C C 0.0033 0.0016 'International Tables Vol C Tables 4.2.6.8 and 6.1.1.4'
H H 0.0000 0.0000 'International Tables Vol C Tables 4.2.6.8 and 6.1.1.4'
N N 0.0061 0.0033 'International Tables Vol C Tables 4.2.6.8 and 6.1.1.4'
O O 0.0106 0.0060 'International Tables Vol C Tables 4.2.6.8 and 6.1.1.4'
P P 0.1023 0.0942 'International Tables Vol C Tables 4.2.6.8 and 6.1.1.4'

loop_
_geom_angle_atom_site_label_1
_geom_angle_atom_site_label_2
_geom_angle_atom_site_label_3
_geom_angle
_geom_angle_site_symmetry_1
_geom_angle_site_symmetry_3
_geom_angle_publ_flag
O1 P1 O2 115.14(17) . . ?
O1 P1 O3 114.30(17) . . ?
O2 P1 O3 104.07(17) . . ?
O1 P1 C9 115.13(18) . . ?
O2 P1 C9 102.54(17) . . ?
O3 P1 C9 104.16(16) . . ?
C1 O2 P1 123.0(3) . . ?
O2 C1 C2 112.3(3) . . ?
C30 O3 C3 45.6(4) . . ?
C30 O3 P1 125.6(4) . . ?
C3 O3 P1 116.5(4) . . ?
O3 C3 C4 111.8(4) . . ?
O3 C30 C40 112.0(4) . . ?
C20 C9 C10 112.8(3) . . ?
C20 C9 P1 109.3(3) . . ?
C10 C9 P1 108.1(3) . . ?
C20 C9 P2 107.7(3) . . ?
C10 C9 P2 109.2(3) . . ?
P1 C9 P2 109.68(19) . . ?
O4 P2 O6 113.5(3) . . ?
O4 P2 O5 115.00(18) . . ?
O6 P2 O5 104.6(3) . . ?
O4 P2 C9 114.86(19) . . ?
O6 P2 C9 105.1(2) . . ?
O5 P2 C9 102.50(18) . . ?
C5 O5 P2 127.4(3) . . ?
O5 C5 C6 111.4(3) . . ?
C7 O6 C70 55.9(6) . . ?
C7 O6 P2 138.9(5) . . ?
C70 O6 P2 150.3(7) . . ?
O6 C7 C8 112.7(5) . . ?
O6 C70 C80 113.1(5) . . ?
C11 C10 C9 115.7(3) . . ?
C12 C11 N1 108.1(4) . . ?
C12 C11 C10 129.6(4) . . ?
N1 C11 C10 122.1(3) . . ?
N2 N1 C11 108.9(3) . . ?
N1 N2 N3 106.9(3) . . ?
C12 N3 N2 110.4(3) . . ?
C12 N3 C13 128.8(4) . . ?
N2 N3 C13 120.8(3) . . ?
N3 C12 C11 105.8(4) . . ?
N3 C13 C14 111.6(3) . . ?
C19 C14 C15 117.3(4) . . ?
C19 C14 C13 121.8(4) . . ?
C15 C14 C13 120.9(4) . . ?
C16 C15 C14 121.8(5) . . ?
C17 C16 C15 120.0(5) . . ?
C18 C17 C16 120.1(5) . . ?
C17 C18 C19 120.7(5) . . ?
C14 C19 C18 120.2(5) . . ?
C21 C20 C9 116.4(3) . . ?
N4 C21 C22 107.7(3) . . ?
N4 C21 C20 121.8(3) . . ?
C22 C21 C20 130.4(4) . . ?
N5 N4 C21 108.9(3) . . ?
N4 N5 N6 106.8(3) . . ?
C22 N6 N5 111.1(3) . . ?
C22 N6 C23 128.2(3) . . ?
N5 N6 C23 120.7(3) . . ?
N6 C22 C21 105.5(3) . . ?
N6 C23 C24 112.6(3) . . ?
C25 C24 C29 118.4(4) . . ?
C25 C24 C23 121.1(4) . . ?
C29 C24 C23 120.6(4) . . ?
C26 C25 C24 120.8(4) . . ?
C27 C26 C25 120.3(4) . . ?
C26 C27 C28 119.4(5) . . ?
C29 C28 C27 120.2(5) . . ?
C28 C29 C24 120.9(4) . . ?

loop_
_geom_bond_atom_site_label_1
_geom_bond_atom_site_label_2
_geom_bond_distance
_geom_bond_site_symmetry_2
_geom_bond_publ_flag
P1 O1 1.458(3) . ?
P1 O2 1.565(3) . ?
P1 O3 1.588(3) . ?
P1 C9 1.837(4) . ?
O2 C1 1.409(4) . ?
C1 C2 1.459(5) . ?
O3 C30 1.406(5) . ?
O3 C3 1.413(4) . ?
C3 C4 1.465(6) . ?
C30 C40 1.465(6) . ?
C9 C20 1.571(5) . ?
C9 C10 1.572(5) . ?
C9 P2 1.837(4) . ?
P2 O4 1.456(3) . ?
P2 O6 1.524(4) . ?
P2 O5 1.564(3) . ?
O5 C5 1.413(4) . ?
C5 C6 1.461(5) . ?
O6 C7 1.388(5) . ?
O6 C70 1.391(5) . ?
C7 C8 1.464(6) . ?
C70 C80 1.459(6) . ?
C10 C11 1.503(5) . ?
C11 C12 1.354(6) . ?
C11 N1 1.363(5) . ?
N1 N2 1.320(5) . ?
N2 N3 1.348(5) . ?
N3 C12 1.346(5) . ?
N3 C13 1.454(5) . ?
C13 C14 1.505(6) . ?
C14 C19 1.391(6) . ?
C14 C15 1.391(6) . ?
C15 C16 1.373(7) . ?
C16 C17 1.364(8) . ?
C17 C18 1.358(8) . ?
C18 C19 1.395(7) . ?
C20 C21 1.500(5) . ?
C21 N4 1.363(5) . ?
C21 C22 1.367(5) . ?
N4 N5 1.323(5) . ?
N5 N6 1.343(4) . ?
N6 C22 1.336(5) . ?
N6 C23 1.481(5) . ?
C23 C24 1.515(6) . ?
C24 C25 1.383(6) . ?
C24 C29 1.391(6) . ?
C25 C26 1.382(6) . ?
C26 C27 1.380(7) . ?
C27 C28 1.381(7) . ?
C28 C29 1.378(7) . ?

loop_
_geom_torsion_atom_site_label_1
_geom_torsion_atom_site_label_2
_geom_torsion_atom_site_label_3
_geom_torsion_atom_site_label_4
_geom_torsion
_geom_torsion_site_symmetry_1
_geom_torsion_site_symmetry_2
_geom_torsion_site_symmetry_3
_geom_torsion_site_symmetry_4
_geom_torsion_publ_flag
O1 P1 O2 C1 -20.6(5) . . . . ?
O3 P1 O2 C1 105.3(5) . . . . ?
C9 P1 O2 C1 -146.4(5) . . . . ?
P1 O2 C1 C2 158.5(4) . . . . ?
O1 P1 O3 C30 2.6(5) . . . . ?
O2 P1 O3 C30 -123.8(5) . . . . ?
C9 P1 O3 C30 129.1(4) . . . . ?
O1 P1 O3 C3 55.5(5) . . . . ?
O2 P1 O3 C3 -70.9(4) . . . . ?
C9 P1 O3 C3 -178.0(4) . . . . ?
C30 O3 C3 C4 -11.9(7) . . . . ?
P1 O3 C3 C4 -127.0(6) . . . . ?
C3 O3 C30 C40 5.4(7) . . . . ?
P1 O3 C30 C40 99.2(8) . . . . ?
O1 P1 C9 C20 -163.5(2) . . . . ?
O2 P1 C9 C20 -37.7(3) . . . . ?
O3 P1 C9 C20 70.5(3) . . . . ?
O1 P1 C9 C10 -40.4(3) . . . . ?
O2 P1 C9 C10 85.4(3) . . . . ?
O3 P1 C9 C10 -166.4(3) . . . . ?
O1 P1 C9 P2 78.6(2) . . . . ?
O2 P1 C9 P2 -155.62(19) . . . . ?
O3 P1 C9 P2 -47.4(2) . . . . ?
C20 C9 P2 O4 -32.9(3) . . . . ?
C10 C9 P2 O4 -155.7(2) . . . . ?
P1 C9 P2 O4 86.0(2) . . . . ?
C20 C9 P2 O6 -158.4(3) . . . . ?
C10 C9 P2 O6 78.8(3) . . . . ?
P1 C9 P2 O6 -39.5(3) . . . . ?
C20 C9 P2 O5 92.6(3) . . . . ?
C10 C9 P2 O5 -30.3(3) . . . . ?
P1 C9 P2 O5 -148.6(2) . . . . ?
O4 P2 O5 C5 -24.1(5) . . . . ?
O6 P2 O5 C5 101.1(5) . . . . ?
C9 P2 O5 C5 -149.4(4) . . . . ?
P2 O5 C5 C6 158.5(4) . . . . ?
O4 P2 O6 C7 21.8(10) . . . . ?
O5 P2 O6 C7 -104.3(10) . . . . ?
C9 P2 O6 C7 148.1(10) . . . . ?
O4 P2 O6 C70 128.6(13) . . . . ?
O5 P2 O6 C70 2.5(13) . . . . ?
C9 P2 O6 C70 -105.1(13) . . . . ?
C70 O6 C7 C8 31(2) . . . . ?
P2 O6 C7 C8 175.7(16) . . . . ?
C7 O6 C70 C80 -16.1(17) . . . . ?
P2 O6 C70 C80 -146.6(14) . . . . ?
C20 C9 C10 C11 57.8(4) . . . . ?
P1 C9 C10 C11 -63.2(4) . . . . ?
P2 C9 C10 C11 177.5(3) . . . . ?
C9 C10 C11 C12 -83.7(5) . . . . ?
C9 C10 C11 N1 102.6(4) . . . . ?
C12 C11 N1 N2 1.2(5) . . . . ?
C10 C11 N1 N2 176.0(3) . . . . ?
C11 N1 N2 N3 -1.2(4) . . . . ?
N1 N2 N3 C12 0.8(4) . . . . ?
N1 N2 N3 C13 -179.1(3) . . . . ?
N2 N3 C12 C11 0.0(4) . . . . ?
C13 N3 C12 C11 179.8(4) . . . . ?
N1 C11 C12 N3 -0.7(4) . . . . ?
C10 C11 C12 N3 -175.0(4) . . . . ?
C12 N3 C13 C14 83.4(5) . . . . ?
N2 N3 C13 C14 -96.7(4) . . . . ?
N3 C13 C14 C19 105.8(5) . . . . ?
N3 C13 C14 C15 -72.3(5) . . . . ?
C19 C14 C15 C16 -0.9(7) . . . . ?
C13 C14 C15 C16 177.3(4) . . . . ?
C14 C15 C16 C17 -0.6(7) . . . . ?
C15 C16 C17 C18 1.6(8) . . . . ?
C16 C17 C18 C19 -1.2(8) . . . . ?
C15 C14 C19 C18 1.3(7) . . . . ?
C13 C14 C19 C18 -176.8(4) . . . . ?
C17 C18 C19 C14 -0.4(8) . . . . ?
C10 C9 C20 C21 62.9(4) . . . . ?
P1 C9 C20 C21 -176.8(3) . . . . ?
P2 C9 C20 C21 -57.7(4) . . . . ?
C9 C20 C21 N4 -85.5(5) . . . . ?
C9 C20 C21 C22 97.9(5) . . . . ?
C22 C21 N4 N5 -0.1(5) . . . . ?
C20 C21 N4 N5 -177.4(4) . . . . ?
C21 N4 N5 N6 0.0(5) . . . . ?
N4 N5 N6 C22 0.1(5) . . . . ?
N4 N5 N6 C23 179.2(4) . . . . ?
N5 N6 C22 C21 -0.2(5) . . . . ?
C23 N6 C22 C21 -179.2(4) . . . . ?
N4 C21 C22 N6 0.2(5) . . . . ?
C20 C21 C22 N6 177.1(4) . . . . ?
C22 N6 C23 C24 -111.2(5) . . . . ?
N5 N6 C23 C24 69.8(5) . . . . ?
N6 C23 C24 C25 -74.2(5) . . . . ?
N6 C23 C24 C29 106.3(4) . . . . ?
C29 C24 C25 C26 0.4(6) . . . . ?
C23 C24 C25 C26 -179.1(4) . . . . ?
C24 C25 C26 C27 -0.3(7) . . . . ?
C25 C26 C27 C28 0.3(7) . . . . ?
C26 C27 C28 C29 -0.4(7) . . . . ?
C27 C28 C29 C24 0.4(7) . . . . ?
C25 C24 C29 C28 -0.4(6) . . . . ?
C23 C24 C29 C28 179.1(4) . . . . ?
